data_7042219
loop_
_publ_author_name
'Li, Ning'
'Garc\'ia-Rodr\'iguez, Ra\'ul'
'Matthews, Peter D.'
'Luo, He-Kuan'
'Wright, Dominic S.'

_publ_section_title
;
 Synthesis, structure and paramagnetic NMR analysis of a series of
 lanthanide-containing [LnTi6O3(O(i)Pr)9(salicylate)6] cages.
;
_journal_issue 13
_journal_name_full 'Dalton transactions (Cambridge, England : 2003)'
_journal_page_first 4287
_journal_page_last 4295
_journal_paper_doi 10.1039/c7dt00049a
_journal_volume 46
_journal_year 2017
_chemical_formula_moiety 'C69 H87 Dy O30 Ti6'
_chemical_formula_sum 'C69 H87 Dy O30 Ti6'
_chemical_formula_weight 1846.28
_space_group_crystal_system hexagonal
_space_group_IT_number 174
_space_group_name_Hall 'P -6'
_space_group_name_H-M_alt 'P -6'
_symmetry_space_group_name_Hall 'P -6'
_symmetry_space_group_name_H-M 'P -6'
_atom_sites_solution_hydrogens geom
_audit_creation_method SHELXL-2016/6
_audit_update_record
;
2017-02-27 deposited with the CCDC.
2017-03-01 downloaded from the CCDC.
;
_cell_angle_alpha 90
_cell_angle_beta 90
_cell_angle_gamma 120
_cell_formula_units_Z 2
_cell_length_a 14.9065(3)
_cell_length_b 14.9065(3)
_cell_length_c 23.6229(6)
_cell_measurement_reflns_used 9449
_cell_measurement_temperature 180(2)
_cell_measurement_theta_max 65.1
_cell_measurement_theta_min 3.42
_cell_volume 4545.85(17)
_computing_cell_refinement 'refinement of XYZ centroids > 20sigma(I)'
_computing_data_collection 'Bruker software package, narrow-frames'
_computing_data_reduction
;
Bruker SAINT software package, narrow frame algorithm
;
_computing_molecular_graphics 'SHELXL-2016/6 (Sheldrick, 2016)'
_computing_publication_material 'SHELXL-2016/6 (Sheldrick, 2016)'
_computing_structure_refinement 'SHELXL-2016/6 (Sheldrick, 2016)'
_computing_structure_solution 'SHELXT 2014/5 (Sheldrick, 2014)'
_diffrn_ambient_temperature 180(2)
_diffrn_measured_fraction_theta_full 0.999
_diffrn_measured_fraction_theta_max 0.999
_diffrn_measurement_device_type 'Bruker QUEST D8 CCD'
_diffrn_measurement_method 'Thin slice \w and \f scans'
_diffrn_radiation_source '30W microfocus sealed tube, Quazar optics'
_diffrn_radiation_type CuK\a
_diffrn_radiation_wavelength 1.54178
_diffrn_reflns_av_R_equivalents 0.0479
_diffrn_reflns_av_unetI/netI 0.0456
_diffrn_reflns_Laue_measured_fraction_full 0.999
_diffrn_reflns_Laue_measured_fraction_max 0.999
_diffrn_reflns_limit_h_max 17
_diffrn_reflns_limit_h_min -17
_diffrn_reflns_limit_k_max 17
_diffrn_reflns_limit_k_min -16
_diffrn_reflns_limit_l_max 27
_diffrn_reflns_limit_l_min -27
_diffrn_reflns_number 26874
_diffrn_reflns_point_group_measured_fraction_full 0.991
_diffrn_reflns_point_group_measured_fraction_max 0.991
_diffrn_reflns_theta_full 65.170
_diffrn_reflns_theta_max 65.170
_diffrn_reflns_theta_min 3.423
_exptl_absorpt_coefficient_mu 9.172
_exptl_absorpt_correction_T_max 0.289
_exptl_absorpt_correction_T_min 0.261
_exptl_absorpt_correction_type multi-scan
_exptl_absorpt_process_details
;
multi-scan from symmetry-related measurements (SADABS) 
;
_exptl_crystal_colour yellow
_exptl_crystal_density_diffrn 1.349
_exptl_crystal_description block
_exptl_crystal_F_000 1878
_exptl_crystal_size_max 0.200
_exptl_crystal_size_mid 0.190
_exptl_crystal_size_min 0.180
_exptl_transmission_factor_max 1.000
_exptl_transmission_factor_min 0.747
_refine_diff_density_max 3.585
_refine_diff_density_min -0.642
_refine_diff_density_rms 0.159
_refine_ls_abs_structure_details
;
 Flack x determined using 2242 quotients [(I+)-(I-)]/[(I+)+(I-)]
 (Parsons, Flack and Wagner, Acta Cryst. B69 (2013) 249-259).
;
_refine_ls_abs_structure_Flack 0.021(3)
_refine_ls_extinction_method none
_refine_ls_goodness_of_fit_ref 1.113
_refine_ls_hydrogen_treatment constr
_refine_ls_matrix_type full
_refine_ls_number_parameters 331
_refine_ls_number_reflns 5239
_refine_ls_number_restraints 208
_refine_ls_restrained_S_all 1.107
_refine_ls_R_factor_all 0.0589
_refine_ls_R_factor_gt 0.0550
_refine_ls_shift/su_max 0.000
_refine_ls_shift/su_mean 0.000
_refine_ls_structure_factor_coef Fsqd
_refine_ls_weighting_details 'w=1/[\s^2^(Fo^2^)+(0.1246P)^2^] where P=(Fo^2^+2Fc^2^)/3'
_refine_ls_weighting_scheme calc
_refine_ls_wR_factor_gt 0.1594
_refine_ls_wR_factor_ref 0.1647
_reflns_Friedel_coverage 0.974
_reflns_Friedel_fraction_full 0.983
_reflns_Friedel_fraction_max 0.983
_reflns_number_gt 4938
_reflns_number_total 5239
_reflns_threshold_expression 'I > 2\s(I)'
_cod_data_source_file c7dt00049a2.cif
_cod_data_source_block dy_b
_cod_depositor_comments 'Adding full bibliography for 7042216--7042227.cif.'
_cod_original_cell_volume 4545.8(2)
_cod_database_code 7042219
_shelx_shelxl_version_number 2016/6
_shelx_space_group_comment
;
The symmetry employed for this shelxl refinement is uniquely defined
by the following loop, which should always be used as a source of
symmetry information in preference to the above space-group names.
They are only intended as comments.
;
_shelx_estimated_absorpt_t_min 0.261
_shelx_estimated_absorpt_t_max 0.289

loop_
_space_group_symop_operation_xyz
'x, y, z'
'-y, x-y, z'
'-x+y, -x, z'
'x, y, -z'
'-y, x-y, -z'
'-x+y, -x, -z'

loop_
_atom_site_label
_atom_site_type_symbol
_atom_site_fract_x
_atom_site_fract_y
_atom_site_fract_z
_atom_site_U_iso_or_equiv
_atom_site_adp_type
_atom_site_occupancy
_atom_site_site_symmetry_order
_atom_site_calc_flag
_atom_site_refinement_flags_posn
_atom_site_refinement_flags_adp
_atom_site_refinement_flags_occupancy
_atom_site_disorder_assembly
_atom_site_disorder_group
Dy1 Dy 0.333333 0.666667 0.500000 0.0240(5) Uani 1 6 d S T P . .
Dy2 Dy 0.000000 0.000000 0.000000 0.0236(5) Uani 1 6 d S T P . .
Ti1 Ti 0.5330(2) 0.6357(2) 0.43712(10) 0.0318(6) Uani 1 1 d . . . . .
Ti2 Ti 0.1891(2) 0.23758(19) 0.06295(9) 0.0306(5) Uani 1 1 d . . . . .
O1 O 0.4972(10) 0.6921(10) 0.500000 0.030(3) Uani 1 2 d S TU P . .
O2 O 0.5134(10) 0.5391(10) 0.500000 0.037(3) Uani 1 2 d S TU P C .
O3 O 0.6704(8) 0.7059(9) 0.4361(4) 0.045(3) Uani 1 1 d D U . . .
O4 O 0.5211(8) 0.5460(9) 0.3781(5) 0.046(3) Uani 1 1 d . U . . .
O5 O 0.5290(8) 0.7414(8) 0.3851(4) 0.040(2) Uani 1 1 d . U . . .
O6 O 0.3665(7) 0.5648(7) 0.4246(4) 0.0303(19) Uani 1 1 d . U . . .
O21 O 0.1614(11) 0.1474(10) 0.000000 0.031(3) Uani 1 2 d S TU P . .
O22 O 0.1627(13) 0.3112(9) 0.000000 0.037(3) Uani 1 2 d S TU P G .
O23 O 0.3254(8) 0.3161(9) 0.0637(3) 0.040(2) Uani 1 1 d D U . . .
O24 O 0.1679(8) 0.3067(7) 0.1228(4) 0.043(3) Uani 1 1 d . U . . .
O25 O 0.0231(7) 0.1327(7) 0.0750(3) 0.0285(19) Uani 1 1 d . U . . .
O26 O 0.1948(9) 0.1330(9) 0.1141(4) 0.038(2) Uani 1 1 d . U . . .
C2 C 0.518(2) 0.441(2) 0.500000 0.061(7) Uani 1 2 d S TU P . .
H2A H 0.526460 0.440539 0.458055 0.073 Uiso 0.5 1 calc R U P A -1
C2A C 0.411(3) 0.352(3) 0.500000 0.086(9) Uani 1 2 d S TU P C .
H2AA H 0.412874 0.287325 0.500000 0.129 Uiso 0.5 1 calc R U P B -1
H2AB H 0.374287 0.354794 0.533872 0.129 Uiso 0.5 1 calc R U P B -1
H2AC H 0.374287 0.354794 0.466128 0.129 Uiso 0.5 1 calc R U P B -1
C2B C 0.628(4) 0.461(4) 0.514(2) 0.092(18) Uani 0.5 1 d . U P C -1
H2BA H 0.678570 0.534826 0.507712 0.138 Uiso 0.5 1 calc R U P C -1
H2BB H 0.630946 0.443080 0.553258 0.138 Uiso 0.5 1 calc R U P C -1
H2BC H 0.644688 0.419052 0.488815 0.138 Uiso 0.5 1 calc R U P C -1
C3 C 0.756(2) 0.759(2) 0.3947(11) 0.059(6) Uiso 0.58(3) 1 d D U P D 1
H3 H 0.733008 0.775503 0.358231 0.071 Uiso 0.58(3) 1 calc R U P D 1
C3A C 0.806(4) 0.697(4) 0.388(2) 0.091(8) Uiso 0.58(3) 1 d D U P D 1
H3AA H 0.863162 0.731387 0.360216 0.137 Uiso 0.58(3) 1 calc R U P D 1
H3AB H 0.834140 0.690961 0.424016 0.137 Uiso 0.58(3) 1 calc R U P D 1
H3AC H 0.756012 0.628160 0.373597 0.137 Uiso 0.58(3) 1 calc R U P D 1
C3B C 0.824(4) 0.853(3) 0.4296(17) 0.091(8) Uiso 0.58(3) 1 d D U P D 1
H3BA H 0.789891 0.894537 0.434510 0.137 Uiso 0.58(3) 1 calc R U P D 1
H3BB H 0.835360 0.831473 0.466771 0.137 Uiso 0.58(3) 1 calc R U P D 1
H3BC H 0.890214 0.894589 0.410347 0.137 Uiso 0.58(3) 1 calc R U P D 1
C3' C 0.779(2) 0.777(3) 0.4358(16) 0.059(6) Uiso 0.42(3) 1 d D U P D 2
H3A' H 0.806709 0.790595 0.475324 0.071 Uiso 0.42(3) 1 calc R U P D 2
C3A' C 0.827(6) 0.730(5) 0.402(3) 0.091(8) Uiso 0.42(3) 1 d D U P D 2
H3AD H 0.902078 0.776642 0.400426 0.137 Uiso 0.42(3) 1 calc R U P D 2
H3AE H 0.812061 0.663989 0.419067 0.137 Uiso 0.42(3) 1 calc R U P D 2
H3AF H 0.798786 0.717193 0.363292 0.137 Uiso 0.42(3) 1 calc R U P D 2
C3B' C 0.801(6) 0.875(4) 0.408(2) 0.091(8) Uiso 0.42(3) 1 d D U P D 2
H3BD H 0.876056 0.923405 0.408716 0.137 Uiso 0.42(3) 1 calc R U P D 2
H3BE H 0.776142 0.861572 0.369321 0.137 Uiso 0.42(3) 1 calc R U P D 2
H3BF H 0.766136 0.905973 0.429217 0.137 Uiso 0.42(3) 1 calc R U P D 2
C11 C 0.4491(14) 0.4725(12) 0.3454(7) 0.047(4) Uani 1 1 d . U . . .
C12 C 0.4762(16) 0.4206(14) 0.3069(6) 0.052(4) Uani 1 1 d . U . . .
H12A H 0.545586 0.434360 0.305182 0.063 Uiso 1 1 calc R U . . .
C13 C 0.4024(17) 0.3485(18) 0.2707(7) 0.065(5) Uani 1 1 d . U . . .
H13A H 0.422966 0.314262 0.244217 0.078 Uiso 1 1 calc R U . . .
C14 C 0.304(2) 0.325(2) 0.2714(9) 0.077(6) Uani 1 1 d . U . . .
H14A H 0.256073 0.276892 0.245123 0.093 Uiso 1 1 calc R U . . .
C15 C 0.2732(16) 0.3718(15) 0.3104(7) 0.056(4) Uani 1 1 d . U . . .
H15A H 0.202232 0.352814 0.312313 0.067 Uiso 1 1 calc R U . . .
C16 C 0.3446(13) 0.4476(12) 0.3478(6) 0.039(3) Uani 1 1 d . U . . .
C17 C 0.5025(12) 0.8095(12) 0.3881(6) 0.036(3) Uani 1 1 d . U . . .
C22 C 0.164(3) 0.409(2) 0.000000 0.065(7) Uani 1 2 d S TU P . .
H22' H 0.178895 0.427042 0.041046 0.078 Uiso 0.5 1 calc R U P E -1
C22A C 0.052(5) 0.374(5) 0.000000 0.15(2) Uani 1 2 d S TU P G .
H22A H 0.014217 0.308517 0.020716 0.218 Uiso 0.5 1 calc R U P F -1
H22B H 0.040184 0.426412 0.018373 0.218 Uiso 0.5 1 calc R U P F -1
H22C H 0.026422 0.363932 -0.039089 0.218 Uiso 0.5 1 calc R U P F -1
C22B C 0.248(5) 0.494(3) -0.0226(17) 0.086(12) Uani 0.5 1 d . U P G -1
H22D H 0.238261 0.554520 -0.019663 0.130 Uiso 0.5 1 calc R U P G -1
H22E H 0.310624 0.508273 -0.001771 0.130 Uiso 0.5 1 calc R U P G -1
H22F H 0.255595 0.481348 -0.062474 0.130 Uiso 0.5 1 calc R U P G -1
C23 C 0.396(2) 0.357(2) 0.1126(12) 0.060(6) Uiso 0.546(19) 1 d D U P H 1
H23A H 0.358620 0.325667 0.148876 0.072 Uiso 0.546(19) 1 calc R U P H 1
C23A C 0.471(4) 0.322(4) 0.099(2) 0.102(8) Uiso 0.546(19) 1 d D U P H 1
H23B H 0.434623 0.245822 0.097867 0.153 Uiso 0.546(19) 1 calc R U P H 1
H23C H 0.502502 0.349269 0.061955 0.153 Uiso 0.546(19) 1 calc R U P H 1
H23D H 0.525093 0.346800 0.127997 0.153 Uiso 0.546(19) 1 calc R U P H 1
C23B C 0.448(4) 0.469(3) 0.114(2) 0.102(8) Uiso 0.546(19) 1 d D U P H 1
H23E H 0.494182 0.494085 0.147318 0.153 Uiso 0.546(19) 1 calc R U P H 1
H23F H 0.488284 0.497432 0.079766 0.153 Uiso 0.546(19) 1 calc R U P H 1
H23G H 0.396195 0.491001 0.117607 0.153 Uiso 0.546(19) 1 calc R U P H 1
C23' C 0.433(2) 0.351(3) 0.0585(15) 0.060(6) Uiso 0.454(19) 1 d D U P H 2
H23H H 0.458782 0.399174 0.025526 0.072 Uiso 0.454(19) 1 calc R U P H 2
C23C C 0.457(5) 0.268(4) 0.046(2) 0.102(8) Uiso 0.454(19) 1 d D U P H 2
H23I H 0.532524 0.298497 0.043312 0.153 Uiso 0.454(19) 1 calc R U P H 2
H23J H 0.430741 0.217034 0.076830 0.153 Uiso 0.454(19) 1 calc R U P H 2
H23K H 0.424796 0.234521 0.010406 0.153 Uiso 0.454(19) 1 calc R U P H 2
C23D C 0.493(5) 0.410(4) 0.108(2) 0.102(8) Uiso 0.454(19) 1 d D U P H 2
H23L H 0.566269 0.431867 0.102417 0.153 Uiso 0.454(19) 1 calc R U P H 2
H23M H 0.485430 0.471142 0.112846 0.153 Uiso 0.454(19) 1 calc R U P H 2
H23N H 0.467317 0.366426 0.141961 0.153 Uiso 0.454(19) 1 calc R U P H 2
C31 C 0.0942(12) 0.3023(11) 0.1561(5) 0.037(3) Uani 1 1 d . U . . .
C32 C 0.1182(16) 0.3782(15) 0.1968(8) 0.059(4) Uani 1 1 d . U . . .
H32A H 0.187486 0.433780 0.199524 0.070 Uiso 1 1 calc R U . . .
C33 C 0.0439(19) 0.3756(17) 0.2338(8) 0.069(5) Uani 1 1 d . U . . .
H33A H 0.061079 0.430075 0.260110 0.083 Uiso 1 1 calc R U . . .
C34 C -0.0598(19) 0.2879(19) 0.2309(9) 0.077(6) Uani 1 1 d . U . . .
H34A H -0.111321 0.281701 0.256823 0.092 Uiso 1 1 calc R U . . .
C35 C -0.0831(16) 0.2132(16) 0.1902(8) 0.058(5) Uani 1 1 d . U . . .
H35A H -0.151988 0.156765 0.187723 0.069 Uiso 1 1 calc R U . . .
C36 C -0.0088(12) 0.2179(12) 0.1526(7) 0.039(3) Uani 1 1 d . U . . .
C37 C 0.1732(12) 0.0413(12) 0.1110(6) 0.032(3) Uani 1 1 d . U . . .

loop_
_atom_site_aniso_label
_atom_site_aniso_U_11
_atom_site_aniso_U_22
_atom_site_aniso_U_33
_atom_site_aniso_U_23
_atom_site_aniso_U_13
_atom_site_aniso_U_12
Dy1 0.0219(6) 0.0219(6) 0.0282(10) 0.000 0.000 0.0110(3)
Dy2 0.0226(6) 0.0226(6) 0.0257(9) 0.000 0.000 0.0113(3)
Ti1 0.0263(13) 0.0303(13) 0.0412(13) -0.0023(9) 0.0044(9) 0.0160(11)
Ti2 0.0280(13) 0.0259(13) 0.0319(11) -0.0030(9) -0.0016(9) 0.0088(11)
O1 0.025(6) 0.030(6) 0.040(6) 0.000 0.000 0.018(5)
O2 0.035(7) 0.030(6) 0.058(7) 0.000 0.000 0.025(6)
O3 0.029(5) 0.042(6) 0.058(6) 0.002(4) 0.005(4) 0.014(5)
O4 0.039(5) 0.047(6) 0.056(5) -0.004(5) 0.013(4) 0.023(5)
O5 0.042(5) 0.046(6) 0.041(4) 0.003(4) 0.009(4) 0.029(5)
O6 0.030(4) 0.030(4) 0.036(4) -0.004(4) 0.000(4) 0.019(4)
O21 0.031(7) 0.023(6) 0.029(5) 0.000 0.000 0.007(5)
O22 0.045(8) 0.024(6) 0.042(6) 0.000 0.000 0.018(6)
O23 0.031(5) 0.036(6) 0.039(4) -0.003(4) 0.000(4) 0.007(4)
O24 0.040(6) 0.035(5) 0.041(4) -0.010(4) -0.007(4) 0.010(4)
O25 0.031(5) 0.028(4) 0.024(4) -0.007(3) 0.001(3) 0.013(4)
O26 0.040(5) 0.040(6) 0.032(4) -0.006(4) -0.012(4) 0.019(4)
C2 0.060(12) 0.049(11) 0.084(12) 0.000 0.000 0.035(10)
C2A 0.080(18) 0.046(14) 0.13(2) 0.000 0.000 0.028(14)
C2B 0.12(3) 0.08(2) 0.11(3) -0.017(18) -0.009(19) 0.08(2)
C11 0.057(8) 0.028(6) 0.053(7) 0.005(6) 0.013(7) 0.020(6)
C12 0.065(9) 0.048(8) 0.044(7) -0.015(6) 0.012(7) 0.028(7)
C13 0.076(10) 0.074(10) 0.042(7) -0.021(7) -0.004(7) 0.036(9)
C14 0.080(11) 0.076(11) 0.068(9) -0.035(9) -0.006(8) 0.033(9)
C15 0.058(9) 0.054(9) 0.050(7) -0.011(7) 0.002(7) 0.022(7)
C16 0.051(8) 0.039(7) 0.029(6) -0.004(5) -0.003(5) 0.025(6)
C17 0.035(7) 0.035(7) 0.030(6) -0.003(5) -0.002(5) 0.011(6)
C22 0.076(13) 0.053(12) 0.071(12) 0.000 0.000 0.036(10)
C22A 0.14(3) 0.17(3) 0.16(3) 0.000 0.000 0.10(2)
C22B 0.11(3) 0.041(15) 0.11(2) 0.017(14) 0.00(2) 0.041(18)
C31 0.046(7) 0.038(7) 0.032(5) 0.001(5) 0.006(5) 0.025(6)
C32 0.061(9) 0.051(8) 0.064(8) -0.018(7) -0.006(7) 0.028(7)
C33 0.077(11) 0.066(10) 0.059(8) -0.018(8) 0.014(8) 0.032(8)
C34 0.082(11) 0.083(11) 0.068(9) -0.028(9) 0.007(8) 0.043(9)
C35 0.051(9) 0.064(9) 0.056(8) -0.012(7) 0.015(7) 0.028(7)
C36 0.042(7) 0.039(7) 0.038(7) -0.007(6) 0.003(5) 0.023(6)
C37 0.031(7) 0.034(7) 0.032(6) 0.003(5) 0.001(5) 0.018(6)

loop_
_atom_type_symbol
_atom_type_description
_atom_type_scat_dispersion_real
_atom_type_scat_dispersion_imag
_atom_type_scat_source
C C 0.0181 0.0091 'International Tables Vol C Tables 4.2.6.8 and 6.1.1.4'
H H 0.0000 0.0000 'International Tables Vol C Tables 4.2.6.8 and 6.1.1.4'
O O 0.0492 0.0322 'International Tables Vol C Tables 4.2.6.8 and 6.1.1.4'
Ti Ti 0.2191 1.8069 'International Tables Vol C Tables 4.2.6.8 and 6.1.1.4'
Dy Dy -9.8046 9.8477 'International Tables Vol C Tables 4.2.6.8 and 6.1.1.4'

loop_
_geom_angle_atom_site_label_1
_geom_angle_atom_site_label_2
_geom_angle_atom_site_label_3
_geom_angle
_geom_angle_site_symmetry_1
_geom_angle_site_symmetry_3
O1 Dy1 O1 119.999(7) . 2_665
O1 Dy1 O1 120.001(2) . 3_565
O1 Dy1 O1 120.000(2) 2_665 3_565
O1 Dy1 O6 65.6(3) . .
O1 Dy1 O6 135.3(2) 2_665 .
O1 Dy1 O6 72.7(3) 3_565 .
O1 Dy1 O6 135.3(2) . 3_565
O1 Dy1 O6 72.7(3) 2_665 3_565
O1 Dy1 O6 65.6(3) 3_565 3_565
O6 Dy1 O6 76.4(3) . 3_565
O1 Dy1 O6 72.7(3) . 5_666
O1 Dy1 O6 65.6(3) 2_665 5_666
O1 Dy1 O6 135.3(2) 3_565 5_666
O6 Dy1 O6 138.18(15) . 5_666
O6 Dy1 O6 138.18(15) 3_565 5_666
O1 Dy1 O6 135.3(2) . 6_566
O1 Dy1 O6 72.7(3) 2_665 6_566
O1 Dy1 O6 65.6(3) 3_565 6_566
O6 Dy1 O6 138.18(16) . 6_566
O6 Dy1 O6 88.9(4) 3_565 6_566
O6 Dy1 O6 76.4(3) 5_666 6_566
O1 Dy1 O6 72.7(3) . 2_665
O1 Dy1 O6 65.6(3) 2_665 2_665
O1 Dy1 O6 135.3(2) 3_565 2_665
O6 Dy1 O6 76.4(3) . 2_665
O6 Dy1 O6 76.4(3) 3_565 2_665
O6 Dy1 O6 88.9(4) 5_666 2_665
O6 Dy1 O6 138.18(15) 6_566 2_665
O1 Dy1 O6 65.6(3) . 4_556
O1 Dy1 O6 135.3(2) 2_665 4_556
O1 Dy1 O6 72.7(3) 3_565 4_556
O6 Dy1 O6 88.9(4) . 4_556
O6 Dy1 O6 138.18(16) 3_565 4_556
O6 Dy1 O6 76.4(3) 5_666 4_556
O6 Dy1 O6 76.4(3) 6_566 4_556
O6 Dy1 O6 138.18(16) 2_665 4_556
O1 Dy1 Ti1 103.2(3) . 5_666
O1 Dy1 Ti1 28.83(17) 2_665 5_666
O1 Dy1 Ti1 130.3(3) 3_565 5_666
O6 Dy1 Ti1 154.0(2) . 5_666
O6 Dy1 Ti1 100.8(2) 3_565 5_666
O6 Dy1 Ti1 37.4(2) 5_666 5_666
O6 Dy1 Ti1 66.6(2) 6_566 5_666
O6 Dy1 Ti1 77.9(2) 2_665 5_666
O6 Dy1 Ti1 108.3(2) 4_556 5_666
O1 Dy1 Ti1 103.2(3) . 2_665
O1 Dy1 Ti1 28.83(17) 2_665 2_665
O1 Dy1 Ti1 130.3(3) 3_565 2_665
O6 Dy1 Ti1 108.3(2) . 2_665
O6 Dy1 Ti1 66.6(2) 3_565 2_665
O6 Dy1 Ti1 77.9(2) 5_666 2_665
O6 Dy1 Ti1 100.8(2) 6_566 2_665
O6 Dy1 Ti1 37.4(2) 2_665 2_665
O6 Dy1 Ti1 154.0(2) 4_556 2_665
Ti1 Dy1 Ti1 49.36(8) 5_666 2_665
O1 Dy1 Ti1 130.3(3) . 3_565
O1 Dy1 Ti1 103.2(3) 2_665 3_565
O1 Dy1 Ti1 28.83(17) 3_565 3_565
O6 Dy1 Ti1 66.6(2) . 3_565
O6 Dy1 Ti1 37.4(2) 3_565 3_565
O6 Dy1 Ti1 154.0(2) 5_666 3_565
O6 Dy1 Ti1 77.9(2) 6_566 3_565
O6 Dy1 Ti1 108.3(2) 2_665 3_565
O6 Dy1 Ti1 100.8(2) 4_556 3_565
Ti1 Dy1 Ti1 125.958(18) 5_666 3_565
Ti1 Dy1 Ti1 103.79(4) 2_665 3_565
O21 Dy2 O21 120.0 3 .
O21 Dy2 O21 120.0 3 2
O21 Dy2 O21 120.0 . 2
O21 Dy2 O25 135.7(2) 3 4
O21 Dy2 O25 65.7(3) . 4
O21 Dy2 O25 72.3(3) 2 4
O21 Dy2 O25 72.3(3) 3 5
O21 Dy2 O25 135.7(2) . 5
O21 Dy2 O25 65.7(3) 2 5
O25 Dy2 O25 77.0(3) 4 5
O21 Dy2 O25 72.3(3) 3 2
O21 Dy2 O25 135.7(2) . 2
O21 Dy2 O25 65.7(3) 2 2
O25 Dy2 O25 137.88(15) 4 2
O25 Dy2 O25 88.1(4) 5 2
O21 Dy2 O25 135.7(2) 3 .
O21 Dy2 O25 65.7(3) . .
O21 Dy2 O25 72.3(3) 2 .
O25 Dy2 O25 88.1(4) 4 .
O25 Dy2 O25 137.88(15) 5 .
O25 Dy2 O25 77.0(3) 2 .
O21 Dy2 O25 65.7(3) 3 3
O21 Dy2 O25 72.3(3) . 3
O21 Dy2 O25 135.7(2) 2 3
O25 Dy2 O25 137.88(15) 4 3
O25 Dy2 O25 137.87(15) 5 3
O25 Dy2 O25 77.0(3) 2 3
O25 Dy2 O25 77.0(3) . 3
O21 Dy2 O25 65.7(3) 3 6
O21 Dy2 O25 72.3(3) . 6
O21 Dy2 O25 135.7(2) 2 6
O25 Dy2 O25 77.0(3) 4 6
O25 Dy2 O25 77.0(3) 5 6
O25 Dy2 O25 137.87(15) 2 6
O25 Dy2 O25 137.88(15) . 6
O25 Dy2 O25 88.1(4) 3 6
O21 Dy2 Ti2 130.5(3) 3 .
O21 Dy2 Ti2 28.91(19) . .
O21 Dy2 Ti2 103.1(3) 2 .
O25 Dy2 Ti2 77.6(2) 4 .
O25 Dy2 Ti2 154.4(2) 5 .
O25 Dy2 Ti2 108.8(2) 2 .
O25 Dy2 Ti2 37.4(2) . .
O25 Dy2 Ti2 66.6(2) 3 .
O25 Dy2 Ti2 100.5(2) 6 .
O21 Dy2 Ti2 103.1(3) 3 5
O21 Dy2 Ti2 130.5(3) . 5
O21 Dy2 Ti2 28.91(19) 2 5
O25 Dy2 Ti2 66.6(2) 4 5
O25 Dy2 Ti2 37.4(2) 5 5
O25 Dy2 Ti2 77.6(2) 2 5
O25 Dy2 Ti2 100.5(2) . 5
O25 Dy2 Ti2 154.4(2) 3 5
O25 Dy2 Ti2 108.8(2) 6 5
Ti2 Dy2 Ti2 125.940(16) . 5
O21 Dy2 Ti2 28.91(19) 3 6
O21 Dy2 Ti2 103.1(3) . 6
O21 Dy2 Ti2 130.5(3) 2 6
O25 Dy2 Ti2 108.8(2) 4 6
O25 Dy2 Ti2 66.6(2) 5 6
O25 Dy2 Ti2 100.5(2) 2 6
O25 Dy2 Ti2 154.4(2) . 6
O25 Dy2 Ti2 77.6(2) 3 6
O25 Dy2 Ti2 37.4(2) 6 6
Ti2 Dy2 Ti2 125.941(16) . 6
Ti2 Dy2 Ti2 103.84(4) 5 6
O3 Ti1 O4 94.6(5) . .
O3 Ti1 O1 104.2(5) . .
O4 Ti1 O1 160.6(5) . .
O3 Ti1 O2 98.4(5) . .
O4 Ti1 O2 96.4(5) . .
O1 Ti1 O2 76.4(4) . .
O3 Ti1 O5 90.5(5) . .
O4 Ti1 O5 94.3(5) . .
O1 Ti1 O5 90.4(4) . .
O2 Ti1 O5 165.6(4) . .
O3 Ti1 O6 169.8(4) . .
O4 Ti1 O6 82.8(4) . .
O1 Ti1 O6 79.5(5) . .
O2 Ti1 O6 91.8(5) . .
O5 Ti1 O6 79.9(4) . .
O3 Ti1 Ti1 90.7(3) . 4_556
O4 Ti1 Ti1 137.9(4) . 4_556
O1 Ti1 Ti1 38.9(3) . 4_556
O2 Ti1 Ti1 41.6(3) . 4_556
O5 Ti1 Ti1 127.4(3) . 4_556
O6 Ti1 Ti1 97.8(2) . 4_556
O3 Ti1 Dy1 136.3(4) . .
O4 Ti1 Dy1 128.0(4) . .
O1 Ti1 Dy1 35.1(4) . .
O2 Ti1 Dy1 87.3(3) . .
O5 Ti1 Dy1 78.5(3) . .
O6 Ti1 Dy1 45.2(2) . .
Ti1 Ti1 Dy1 65.32(4) 4_556 .
O23 Ti2 O24 94.8(5) . .
O23 Ti2 O21 104.3(5) . .
O24 Ti2 O21 160.6(6) . .
O23 Ti2 O22 96.9(5) . .
O24 Ti2 O22 97.2(5) . .
O21 Ti2 O22 77.0(4) . .
O23 Ti2 O26 91.5(5) . .
O24 Ti2 O26 93.3(5) . .
O21 Ti2 O26 90.0(5) . .
O22 Ti2 O26 165.9(4) . .
O23 Ti2 O25 171.2(4) . .
O24 Ti2 O25 81.5(4) . .
O21 Ti2 O25 80.1(5) . .
O22 Ti2 O25 91.5(5) . .
O26 Ti2 O25 80.7(4) . .
O23 Ti2 Ti2 90.6(3) . 4
O24 Ti2 Ti2 139.2(3) . 4
O21 Ti2 Ti2 38.7(3) . 4
O22 Ti2 Ti2 42.0(3) . 4
O26 Ti2 Ti2 127.0(3) . 4
O25 Ti2 Ti2 97.5(2) . 4
O23 Ti2 Dy2 137.6(4) . .
O24 Ti2 Dy2 126.6(3) . .
O21 Ti2 Dy2 35.8(4) . .
O22 Ti2 Dy2 87.7(3) . .
O26 Ti2 Dy2 78.4(3) . .
O25 Ti2 Dy2 45.1(2) . .
Ti2 Ti2 Dy2 65.35(3) 4 .
Ti1 O1 Ti1 102.1(6) 4_556 .
Ti1 O1 Dy1 116.1(5) 4_556 .
Ti1 O1 Dy1 116.1(5) . .
C2 O2 Ti1 130.3(4) . 4_556
C2 O2 Ti1 130.3(4) . .
Ti1 O2 Ti1 96.8(6) 4_556 .
C3' O3 Ti1 170(2) . .
C3 O3 Ti1 138.8(13) . .
C11 O4 Ti1 140.0(10) . .
C17 O5 Ti1 137.3(10) . .
C17 O6 Ti1 130.2(9) 3_565 .
C17 O6 Dy1 132.2(10) 3_565 .
Ti1 O6 Dy1 97.4(3) . .
Ti2 O21 Ti2 102.6(6) . 4
Ti2 O21 Dy2 115.2(5) . .
Ti2 O21 Dy2 115.2(5) 4 .
C22 O22 Ti2 130.2(4) . .
C22 O22 Ti2 130.2(4) . 4
Ti2 O22 Ti2 96.0(6) . 4
C23' O23 Ti2 162.4(18) . .
C23 O23 Ti2 128.9(13) . .
C31 O24 Ti2 141.9(9) . .
C37 O25 Ti2 132.0(9) 2 .
C37 O25 Dy2 130.3(9) 2 .
Ti2 O25 Dy2 97.5(3) . .
C37 O26 Ti2 137.2(11) . .
C2A C2 O2 109(2) . .
C2A C2 C2B 137(3) . .
O2 C2 C2B 112(2) . .
C2A C2 H2A 94.5 . .
O2 C2 H2A 94.5 . .
C2B C2 H2A 94.5 . .
C2 C2A H2AA 109.5 . .
C2 C2A H2AB 109.5 . .
H2AA C2A H2AB 109.5 . .
C2 C2A H2AC 109.5 . .
H2AA C2A H2AC 109.5 . .
H2AB C2A H2AC 109.5 . .
C2 C2B H2BA 109.5 . .
C2 C2B H2BB 109.5 . .
H2BA C2B H2BB 109.5 . .
C2 C2B H2BC 109.5 . .
H2BA C2B H2BC 109.5 . .
H2BB C2B H2BC 109.5 . .
C3A C3 O3 108(3) . .
C3A C3 C3B 109(2) . .
O3 C3 C3B 98(2) . .
C3A C3 H3 113.4 . .
O3 C3 H3 113.4 . .
C3B C3 H3 113.4 . .
C3 C3A H3AA 109.5 . .
C3 C3A H3AB 109.5 . .
H3AA C3A H3AB 109.5 . .
C3 C3A H3AC 109.5 . .
H3AA C3A H3AC 109.5 . .
H3AB C3A H3AC 109.5 . .
C3 C3B H3BA 109.5 . .
C3 C3B H3BB 109.5 . .
H3BA C3B H3BB 109.5 . .
C3 C3B H3BC 109.5 . .
H3BA C3B H3BC 109.5 . .
H3BB C3B H3BC 109.5 . .
O3 C3' C3B' 111(4) . .
O3 C3' C3A' 107(4) . .
C3B' C3' C3A' 108(2) . .
O3 C3' H3A' 110.4 . .
C3B' C3' H3A' 110.4 . .
C3A' C3' H3A' 110.4 . .
C3' C3A' H3AD 109.5 . .
C3' C3A' H3AE 109.5 . .
H3AD C3A' H3AE 109.5 . .
C3' C3A' H3AF 109.5 . .
H3AD C3A' H3AF 109.5 . .
H3AE C3A' H3AF 109.5 . .
C3' C3B' H3BD 109.5 . .
C3' C3B' H3BE 109.5 . .
H3BD C3B' H3BE 109.5 . .
C3' C3B' H3BF 109.5 . .
H3BD C3B' H3BF 109.5 . .
H3BE C3B' H3BF 109.5 . .
O4 C11 C12 120.1(16) . .
O4 C11 C16 121.6(14) . .
C12 C11 C16 118.3(17) . .
C11 C12 C13 120.1(19) . .
C11 C12 H12A 120.0 . .
C13 C12 H12A 120.0 . .
C14 C13 C12 122.7(19) . .
C14 C13 H13A 118.6 . .
C12 C13 H13A 118.6 . .
C13 C14 C15 119(2) . .
C13 C14 H14A 120.5 . .
C15 C14 H14A 120.5 . .
C14 C15 C16 121(2) . .
C14 C15 H15A 119.4 . .
C16 C15 H15A 119.4 . .
C15 C16 C11 118.5(16) . .
C15 C16 C17 118.8(15) . 3_565
C11 C16 C17 122.6(14) . 3_565
O5 C17 O6 120.7(15) . 2_665
O5 C17 C16 116.8(13) . 2_665
O6 C17 C16 122.5(14) 2_665 2_665
C22B C22 O22 119(3) . .
C22B C22 C22A 133(4) . .
O22 C22 C22A 101(3) . .
C22B C22 H22' 98.9 . .
O22 C22 H22' 98.9 . .
C22A C22 H22' 98.9 . .
C22 C22A H22A 109.5 . .
C22 C22A H22B 109.5 . .
H22A C22A H22B 109.5 . .
C22 C22A H22C 109.5 . .
H22A C22A H22C 109.5 . .
H22B C22A H22C 109.5 . .
C22 C22B H22D 109.5 . .
C22 C22B H22E 109.5 . .
H22D C22B H22E 109.5 . .
C22 C22B H22F 109.5 . .
H22D C22B H22F 109.5 . .
H22E C22B H22F 109.5 . .
C23B C23 O23 111(3) . .
C23B C23 C23A 111(2) . .
O23 C23 C23A 101(3) . .
C23B C23 H23A 111.3 . .
O23 C23 H23A 111.3 . .
C23A C23 H23A 111.3 . .
C23 C23A H23B 109.5 . .
C23 C23A H23C 109.5 . .
H23B C23A H23C 109.5 . .
C23 C23A H23D 109.5 . .
H23B C23A H23D 109.5 . .
H23C C23A H23D 109.5 . .
C23 C23B H23E 109.5 . .
C23 C23B H23F 109.5 . .
H23E C23B H23F 109.5 . .
C23 C23B H23G 109.5 . .
H23E C23B H23G 109.5 . .
H23F C23B H23G 109.5 . .
O23 C23' C23C 115(4) . .
O23 C23' C23D 113(4) . .
C23C C23' C23D 109(3) . .
O23 C23' H23H 106.6 . .
C23C C23' H23H 106.6 . .
C23D C23' H23H 106.6 . .
C23' C23C H23I 109.5 . .
C23' C23C H23J 109.5 . .
H23I C23C H23J 109.5 . .
C23' C23C H23K 109.5 . .
H23I C23C H23K 109.5 . .
H23J C23C H23K 109.5 . .
C23' C23D H23L 109.5 . .
C23' C23D H23M 109.5 . .
H23L C23D H23M 109.5 . .
C23' C23D H23N 109.5 . .
H23L C23D H23N 109.5 . .
H23M C23D H23N 109.5 . .
O24 C31 C32 120.1(14) . .
O24 C31 C36 120.8(12) . .
C32 C31 C36 119.1(15) . .
C31 C32 C33 122.3(18) . .
C31 C32 H32A 118.9 . .
C33 C32 H32A 118.9 . .
C32 C33 C34 118.1(18) . .
C32 C33 H33A 121.0 . .
C34 C33 H33A 121.0 . .
C35 C34 C33 119.3(19) . .
C35 C34 H34A 120.4 . .
C33 C34 H34A 120.4 . .
C34 C35 C36 122.1(19) . .
C34 C35 H35A 119.0 . .
C36 C35 H35A 119.0 . .
C35 C36 C31 119.2(15) . .
C35 C36 C37 118.0(15) . 2
C31 C36 C37 122.8(13) . 2
O26 C37 O25 123.5(14) . 3
O26 C37 C36 115.7(14) . 3
O25 C37 C36 120.8(13) 3 3

loop_
_geom_bond_atom_site_label_1
_geom_bond_atom_site_label_2
_geom_bond_distance
_geom_bond_site_symmetry_2
Dy1 O1 2.277(13) .
Dy1 O1 2.277(13) 2_665
Dy1 O1 2.277(13) 3_565
Dy1 O6 2.545(8) .
Dy1 O6 2.545(8) 3_565
Dy1 O6 2.545(8) 5_666
Dy1 O6 2.545(8) 6_566
Dy1 O6 2.545(9) 2_665
Dy1 O6 2.545(8) 4_556
Dy1 Ti1 3.557(2) 5_666
Dy1 Ti1 3.557(2) 2_665
Dy1 Ti1 3.557(2) 3_565
Dy2 O21 2.309(13) 3
Dy2 O21 2.309(13) .
Dy2 O21 2.309(13) 2
Dy2 O25 2.547(8) 4
Dy2 O25 2.547(8) 5
Dy2 O25 2.547(8) 2
Dy2 O25 2.547(8) .
Dy2 O25 2.547(8) 3
Dy2 O25 2.547(8) 6
Dy2 Ti2 3.566(2) .
Dy2 Ti2 3.566(2) 5
Dy2 Ti2 3.566(2) 6
Ti1 O3 1.774(11) .
Ti1 O4 1.878(11) .
Ti1 O1 1.910(8) .
Ti1 O2 1.987(9) .
Ti1 O5 2.022(10) .
Ti1 O6 2.178(10) .
Ti1 Ti1 2.971(5) 4_556
Ti2 O23 1.767(11) .
Ti2 O24 1.867(10) .
Ti2 O21 1.906(9) .
Ti2 O22 2.001(10) .
Ti2 O26 2.007(11) .
Ti2 O25 2.185(10) .
Ti2 Ti2 2.974(4) 4
O2 C2 1.49(3) .
O3 C3' 1.42(3) .
O3 C3 1.48(2) .
O4 C11 1.33(2) .
O5 C17 1.26(2) .
O6 C17 1.284(18) 3_565
O22 C22 1.45(3) .
O23 C23' 1.42(3) .
O23 C23 1.47(2) .
O24 C31 1.326(18) .
O25 C37 1.279(17) 2
O26 C37 1.240(16) .
C2 C2A 1.48(4) .
C2 C2B 1.55(5) .
C2 H2A 1.0000 .
C2A H2AA 0.9800 .
C2A H2AB 0.9800 .
C2A H2AC 0.9800 .
C2B H2BA 0.9800 .
C2B H2BB 0.9800 .
C2B H2BC 0.9800 .
C3 C3A 1.47(3) .
C3 C3B 1.50(3) .
C3 H3 1.0000 .
C3A H3AA 0.9800 .
C3A H3AB 0.9800 .
C3A H3AC 0.9800 .
C3B H3BA 0.9800 .
C3B H3BB 0.9800 .
C3B H3BC 0.9800 .
C3' C3B' 1.47(3) .
C3' C3A' 1.47(3) .
C3' H3A' 1.0000 .
C3A' H3AD 0.9800 .
C3A' H3AE 0.9800 .
C3A' H3AF 0.9800 .
C3B' H3BD 0.9800 .
C3B' H3BE 0.9800 .
C3B' H3BF 0.9800 .
C11 C12 1.38(2) .
C11 C16 1.41(2) .
C12 C13 1.38(3) .
C12 H12A 0.9500 .
C13 C14 1.32(3) .
C13 H13A 0.9500 .
C14 C15 1.37(3) .
C14 H14A 0.9500 .
C15 C16 1.41(2) .
C15 H15A 0.9500 .
C16 C17 1.48(2) 3_565
C22 C22B 1.37(5) .
C22 C22A 1.48(7) .
C22 H22' 1.0000 .
C22A H22A 0.9800 .
C22A H22B 0.9800 .
C22A H22C 0.9800 .
C22B H22D 0.9800 .
C22B H22E 0.9800 .
C22B H22F 0.9800 .
C23 C23B 1.45(3) .
C23 C23A 1.49(3) .
C23 H23A 1.0000 .
C23A H23B 0.9800 .
C23A H23C 0.9800 .
C23A H23D 0.9800 .
C23B H23E 0.9800 .
C23B H23F 0.9800 .
C23B H23G 0.9800 .
C23' C23C 1.47(3) .
C23' C23D 1.47(3) .
C23' H23H 1.0000 .
C23C H23I 0.9800 .
C23C H23J 0.9800 .
C23C H23K 0.9800 .
C23D H23L 0.9800 .
C23D H23M 0.9800 .
C23D H23N 0.9800 .
C31 C32 1.39(2) .
C31 C36 1.42(2) .
C32 C33 1.40(3) .
C32 H32A 0.9500 .
C33 C34 1.44(3) .
C33 H33A 0.9500 .
C34 C35 1.38(3) .
C34 H34A 0.9500 .
C35 C36 1.39(2) .
C35 H35A 0.9500 .
C36 C37 1.49(2) 2
